data_4348567
loop_
_publ_author_name
'Lamming, Glenn'
'El-Zubir, Osama'
'Kolokotroni, James'
'McGurk, Christopher'
'Waddell, Paul G.'
'Probert, Michael R.'
'Houlton, Andrew'

_publ_section_title
;
 Two-Dimensional Frameworks Based on Ag(I)-N Bond Formation: Single
 Crystal to Single Molecular Sheet Transformation.
;
_journal_issue 19
_journal_name_full 'Inorganic chemistry'
_journal_page_first 9644
_journal_page_last 9652
_journal_paper_doi 10.1021/acs.inorgchem.6b01365
_journal_volume 55
_journal_year 2016
_chemical_formula_moiety 'C18 H20 Ag F2 N4 O2 P, H2 O'
_chemical_formula_sum 'C18 H22 Ag F2 N4 O3 P'
_chemical_formula_weight 519.23
_space_group_crystal_system triclinic
_space_group_IT_number 2
_space_group_name_Hall '-P 1'
_space_group_name_H-M_alt 'P -1'
_atom_sites_solution_hydrogens mixed
_atom_sites_solution_primary direct
_audit_creation_date 2015-06-09
_audit_creation_method
;
Olex2 1.2
(compiled 2015.01.26 svn.r3151 for OlexSys, GUI svn.r4998)
;
_cell_angle_alpha 106.187(4)
_cell_angle_beta 101.424(3)
_cell_angle_gamma 102.635(3)
_cell_formula_units_Z 2
_cell_length_a 8.1169(3)
_cell_length_b 11.0480(5)
_cell_length_c 12.3782(5)
_cell_measurement_reflns_used 6441
_cell_measurement_temperature 150.0(2)
_cell_measurement_theta_max 66.6530
_cell_measurement_theta_min 3.8440
_cell_volume 999.67(8)
_computing_cell_refinement
;
CrysAlisPro, Agilent Technologies,
Version 1.171.37.33 (release 27-03-2014 CrysAlis171 .NET)
(compiled Mar 27 2014,17:12:48)
;
_computing_data_collection
;
CrysAlisPro, Agilent Technologies,
Version 1.171.37.33 (release 27-03-2014 CrysAlis171 .NET)
(compiled Mar 27 2014,17:12:48)
;
_computing_data_reduction
;
CrysAlisPro, Agilent Technologies,
Version 1.171.37.33 (release 27-03-2014 CrysAlis171 .NET)
(compiled Mar 27 2014,17:12:48)
;
_computing_molecular_graphics 'Olex2 (Dolomanov et al., 2009)'
_computing_publication_material 'Olex2 (Dolomanov et al., 2009)'
_computing_structure_refinement 'XL (Sheldrick, 2008)'
_computing_structure_solution 'XT (Sheldrick, 2015)'
_diffrn_ambient_environment N~2~
_diffrn_ambient_temperature 150.0(2)
_diffrn_detector 'CCD plate'
_diffrn_detector_area_resol_mean 10.3968
_diffrn_detector_type Atlas
_diffrn_measured_fraction_theta_full 0.997
_diffrn_measured_fraction_theta_max 0.991
_diffrn_measurement_details
;
#__ type_ start__ end____ width___ exp.time_
  1 omega  -26.00   68.00   1.0000    4.0000
omega____ theta____ kappa____ phi______ frames
    -       41.5905  -57.0000   60.0000 94

#__ type_ start__ end____ width___ exp.time_
  2 omega   19.00  115.00   1.0000    4.0000
omega____ theta____ kappa____ phi______ frames
    -       41.5905   57.0000 -150.0000 96

#__ type_ start__ end____ width___ exp.time_
  3 omega    4.00   81.00   1.0000    4.0000
omega____ theta____ kappa____ phi______ frames
    -       41.5905 -125.0000  -30.0000 77

#__ type_ start__ end____ width___ exp.time_
  4 omega   35.00  128.00   1.0000   16.0000
omega____ theta____ kappa____ phi______ frames
    -       93.5000  -91.0000   70.4149 93

#__ type_ start__ end____ width___ exp.time_
  5 omega   89.00  115.00   1.0000   16.0000
omega____ theta____ kappa____ phi______ frames
    -       93.5000  -86.0000  142.2347 26

#__ type_ start__ end____ width___ exp.time_
  6 omega   23.00   50.00   1.0000   16.0000
omega____ theta____ kappa____ phi______ frames
    -       93.5000  -61.0000  -30.0000 27

#__ type_ start__ end____ width___ exp.time_
  7 omega   13.00   55.00   1.0000   16.0000
omega____ theta____ kappa____ phi______ frames
    -       93.5000  -86.0000  142.2347 42

#__ type_ start__ end____ width___ exp.time_
  8 omega   20.00  154.00   1.0000   16.0000
omega____ theta____ kappa____ phi______ frames
    -       93.5000  -15.0000 -150.0000 134

#__ type_ start__ end____ width___ exp.time_
  9 omega   20.00   82.00   1.0000   16.0000
omega____ theta____ kappa____ phi______ frames
    -       93.5000  -94.0000 -150.0000 62

#__ type_ start__ end____ width___ exp.time_
 10 omega   34.00  110.00   1.0000   16.0000
omega____ theta____ kappa____ phi______ frames
    -       93.5000   15.0000  150.0000 76

#__ type_ start__ end____ width___ exp.time_
 11 omega   22.00   48.00   1.0000   16.0000
omega____ theta____ kappa____ phi______ frames
    -       93.5000  -30.0000  120.0000 26

#__ type_ start__ end____ width___ exp.time_
 12 omega  118.00  163.00   1.0000   16.0000
omega____ theta____ kappa____ phi______ frames
    -       93.5000   77.0000    0.0000 45

#__ type_ start__ end____ width___ exp.time_
 13 omega   29.00   65.00   1.0000   16.0000
omega____ theta____ kappa____ phi______ frames
    -       93.5000  -30.0000  -30.0000 36

#__ type_ start__ end____ width___ exp.time_
 14 omega   26.00   71.00   1.0000   16.0000
omega____ theta____ kappa____ phi______ frames
    -       93.5000  -45.0000 -150.0000 45

#__ type_ start__ end____ width___ exp.time_
 15 omega   49.00   82.00   1.0000   16.0000
omega____ theta____ kappa____ phi______ frames
    -       93.5000 -125.0000  150.0000 33

#__ type_ start__ end____ width___ exp.time_
 16 omega   24.00   62.00   1.0000   16.0000
omega____ theta____ kappa____ phi______ frames
    -       93.5000  -45.0000  120.0000 38

#__ type_ start__ end____ width___ exp.time_
 17 omega   84.00  109.00   1.0000   16.0000
omega____ theta____ kappa____ phi______ frames
    -       93.5000  125.0000  150.0000 25

#__ type_ start__ end____ width___ exp.time_
 18 omega  138.00  167.00   1.0000   16.0000
omega____ theta____ kappa____ phi______ frames
    -       93.5000  125.0000  150.0000 29

#__ type_ start__ end____ width___ exp.time_
 19 omega   62.00   88.00   1.0000   16.0000
omega____ theta____ kappa____ phi______ frames
    -       93.5000  -61.0000  -30.0000 26

#__ type_ start__ end____ width___ exp.time_
 20 omega   34.00   77.00   1.0000   16.0000
omega____ theta____ kappa____ phi______ frames
    -       93.5000  -94.0000  -60.0000 43

#__ type_ start__ end____ width___ exp.time_
 21 omega   69.00  128.00   1.0000   16.0000
omega____ theta____ kappa____ phi______ frames
    -       93.5000  -93.0000 -129.4046 59

#__ type_ start__ end____ width___ exp.time_
 22 omega  115.00  141.00   1.0000   16.0000
omega____ theta____ kappa____ phi______ frames
    -       93.5000   15.0000  150.0000 26

#__ type_ start__ end____ width___ exp.time_
 23 omega   42.00   85.00   1.0000   16.0000
omega____ theta____ kappa____ phi______ frames
    -       93.5000  -61.0000   60.0000 43

#__ type_ start__ end____ width___ exp.time_
 24 omega   61.00   90.00   1.0000   16.0000
omega____ theta____ kappa____ phi______ frames
    -       93.5000   77.0000    0.0000 29

#__ type_ start__ end____ width___ exp.time_
 25 omega   88.00  114.00   1.0000   16.0000
omega____ theta____ kappa____ phi______ frames
    -       93.5000  -92.0000  -49.8974 26

#__ type_ start__ end____ width___ exp.time_
 26 omega   35.00   68.00   1.0000   16.0000
omega____ theta____ kappa____ phi______ frames
    -       93.5000  -92.0000  -49.8974 33

#__ type_ start__ end____ width___ exp.time_
 27 omega  -34.00   68.00   1.0000    4.0000
omega____ theta____ kappa____ phi______ frames
    -       41.5905  -38.0000  150.0000 102

#__ type_ start__ end____ width___ exp.time_
 28 omega   12.00  116.00   1.0000    4.0000
omega____ theta____ kappa____ phi______ frames
    -       41.5905   57.0000  120.0000 104

#__ type_ start__ end____ width___ exp.time_
 29 omega   12.00  116.00   1.0000    4.0000
omega____ theta____ kappa____ phi______ frames
    -       41.5905   57.0000   30.0000 104

#__ type_ start__ end____ width___ exp.time_
 30 omega   12.00  116.00   1.0000    4.0000
omega____ theta____ kappa____ phi______ frames
    -       41.5905   57.0000  -60.0000 104

#__ type_ start__ end____ width___ exp.time_
 31 omega   63.00  171.00   1.0000   16.0000
omega____ theta____ kappa____ phi______ frames
    -       93.5000   30.0000    0.0000 108

#__ type_ start__ end____ width___ exp.time_
 32 omega   60.00  172.00   1.0000   16.0000
omega____ theta____ kappa____ phi______ frames
    -       93.5000   77.0000 -180.0000 112

#__ type_ start__ end____ width___ exp.time_
 33 omega   63.00  171.00   1.0000   16.0000
omega____ theta____ kappa____ phi______ frames
    -       93.5000   30.0000  -90.0000 108

#__ type_ start__ end____ width___ exp.time_
 34 omega   60.00  172.00   1.0000   16.0000
omega____ theta____ kappa____ phi______ frames
    -       93.5000   77.0000  120.0000 112

#__ type_ start__ end____ width___ exp.time_
 35 omega   63.00  168.00   1.0000   16.0000
omega____ theta____ kappa____ phi______ frames
    -       93.5000   61.0000   60.0000 105
;
_diffrn_measurement_device 'four-circle diffractometer'
_diffrn_measurement_device_type 'Xcalibur, Atlas, Gemini ultra'
_diffrn_measurement_method '\w scans'
_diffrn_orient_matrix_UB_11 -0.0587425000
_diffrn_orient_matrix_UB_12 -0.1226428000
_diffrn_orient_matrix_UB_13 0.0348161000
_diffrn_orient_matrix_UB_21 0.0312193000
_diffrn_orient_matrix_UB_22 0.0892286000
_diffrn_orient_matrix_UB_23 0.1269071000
_diffrn_orient_matrix_UB_31 -0.1911486000
_diffrn_orient_matrix_UB_32 0.0054973000
_diffrn_orient_matrix_UB_33 -0.0294408000
_diffrn_radiation_monochromator mirror
_diffrn_radiation_probe x-ray
_diffrn_radiation_type CuK\a
_diffrn_radiation_wavelength 1.54184
_diffrn_reflns_av_R_equivalents 0.0425
_diffrn_reflns_av_unetI/netI 0.0362
_diffrn_reflns_Laue_measured_fraction_full 0.997
_diffrn_reflns_Laue_measured_fraction_max 0.991
_diffrn_reflns_limit_h_max 8
_diffrn_reflns_limit_h_min -9
_diffrn_reflns_limit_k_max 13
_diffrn_reflns_limit_k_min -12
_diffrn_reflns_limit_l_max 14
_diffrn_reflns_limit_l_min -14
_diffrn_reflns_number 14167
_diffrn_reflns_point_group_measured_fraction_full 0.997
_diffrn_reflns_point_group_measured_fraction_max 0.991
_diffrn_reflns_theta_full 66.500
_diffrn_reflns_theta_max 66.934
_diffrn_reflns_theta_min 3.869
_diffrn_source 'sealed X-ray tube'
_diffrn_source_type 'Enhance Ultra (Cu) X-ray Source'
_exptl_absorpt_coefficient_mu 9.266
_exptl_absorpt_correction_T_max 0.884
_exptl_absorpt_correction_T_min 0.420
_exptl_absorpt_correction_type analytical
_exptl_absorpt_process_details
;
CrysAlisPro, Agilent Technologies,
Version 1.171.37.33 (release 27-03-2014 CrysAlis171 .NET)
(compiled Mar 27 2014,17:12:48)
Analytical numeric absorption correction using a multifaceted crystal
			model based on expressions derived by R.C. Clark & J.S. Reid.
(Clark, R. C. & Reid, J. S. (1995). Acta Cryst. A51, 887-897)
Empirical absorption correction using spherical harmonics,
 implemented in SCALE3 ABSPACK scaling algorithm.
;
_exptl_crystal_colour colourless
_exptl_crystal_colour_primary colourless
_exptl_crystal_density_diffrn 1.725
_exptl_crystal_description plate
_exptl_crystal_F_000 524
_exptl_crystal_size_max 0.14
_exptl_crystal_size_mid 0.07
_exptl_crystal_size_min 0.01
_refine_diff_density_max 0.365
_refine_diff_density_min -0.496
_refine_diff_density_rms 0.070
_refine_ls_extinction_method none
_refine_ls_goodness_of_fit_ref 1.019
_refine_ls_hydrogen_treatment mixed
_refine_ls_matrix_type full
_refine_ls_number_parameters 268
_refine_ls_number_reflns 3527
_refine_ls_number_restraints 2
_refine_ls_restrained_S_all 1.019
_refine_ls_R_factor_all 0.0299
_refine_ls_R_factor_gt 0.0239
_refine_ls_shift/su_max 0.000
_refine_ls_shift/su_mean 0.000
_refine_ls_structure_factor_coef Fsqd
_refine_ls_weighting_details 'w=1/[\s^2^(Fo^2^)+(0.0264P)^2^+0.1101P] where P=(Fo^2^+2Fc^2^)/3'
_refine_ls_weighting_scheme calc
_refine_ls_wR_factor_gt 0.0530
_refine_ls_wR_factor_ref 0.0555
_reflns_Friedel_coverage 0.000
_reflns_number_gt 3166
_reflns_number_total 3527
_reflns_threshold_expression 'I > 2\s(I)'
_cod_data_source_file ic6b01365_si_001.cif
_cod_data_source_block 3
_cod_original_cell_volume 999.68(7)
_cod_database_code 4348567
_shelxl_version_number 2014/6
_chemical_oxdiff_formula 'C18 H22 N4 S1 O5 Ag1'
_shelx_space_group_comment
;
The symmetry employed for this shelxl refinement is uniquely defined
by the following loop, which should always be used as a source of
symmetry information in preference to the above space-group names.
They are only intended as comments.
;
_reflns_odcompleteness_completeness 98.88
_reflns_odcompleteness_iscentric 1
_reflns_odcompleteness_theta 66.97
_olex2_refinement_description
;
1. Fixed Uiso
 At 1.2 times of:
  All C(H) groups, All C(H,H) groups, All C(H,H,H) groups
2. Restrained distances
 O3-H3B = O3-H3A
 0.9 with sigma of 0.02
3.a Ternary CH refined with riding coordinates:
 C8(H8), C17(H17)
3.b Secondary CH2 refined with riding coordinates:
 C9(H9A,H9B), C10(H10A,H10B), C18(H18A,H18B), C19(H19A,H19B)
3.c Aromatic/amide H refined with riding coordinates:
 C2(H2), C4(H4), C5(H5), C6(H6), C7(H7), C11(H11), C13(H13), C14(H14),
 C15(H15), C16(H16)
;
_olex2_submission_special_instructions 'No special instructions were received'

loop_
_space_group_symop_operation_xyz
'x, y, z'
'-x, -y, -z'

loop_
_atom_site_label
_atom_site_type_symbol
_atom_site_fract_x
_atom_site_fract_y
_atom_site_fract_z
_atom_site_U_iso_or_equiv
_atom_site_adp_type
_atom_site_occupancy
_atom_site_site_symmetry_order
_atom_site_calc_flag
_atom_site_refinement_flags_posn
Ag1 Ag 0.42444(3) 0.24001(2) 0.15927(2) 0.02140(7) Uani 1 1 d .
P1 P 0.26639(9) -0.09376(6) 0.22129(6) 0.02159(15) Uani 1 1 d .
F1 F 0.3632(3) -0.1926(2) 0.16950(19) 0.0527(5) Uani 1 1 d .
F2 F 0.3660(2) -0.06057(17) 0.35213(15) 0.0364(4) Uani 1 1 d .
O1 O 0.3187(3) 0.02316(19) 0.18913(19) 0.0321(5) Uani 1 1 d .
O2 O 0.0830(3) -0.1660(2) 0.20106(19) 0.0357(5) Uani 1 1 d .
O3 O -0.0594(3) -0.3985(2) 0.2456(2) 0.0366(5) Uani 1 1 d D
N1 N 0.5641(3) 0.3383(2) 0.3616(2) 0.0253(5) Uani 1 1 d .
N2 N 0.8600(3) 0.7348(2) 0.4808(2) 0.0283(5) Uani 1 1 d .
N3 N -0.3277(3) 0.1808(2) 0.1223(2) 0.0232(5) Uani 1 1 d .
N4 N 0.2485(3) 0.33903(19) 0.07318(18) 0.0171(4) Uani 1 1 d .
C2 C 0.6488(4) 0.4665(3) 0.4017(2) 0.0259(6) Uani 1 1 d .
H2 H 0.6440 0.5131 0.3477 0.031 Uiso 1 1 calc R
H3A H -0.008(4) -0.329(2) 0.229(3) 0.031 Uiso 1 1 d DR
H3B H -0.082(4) -0.372(3) 0.314(2) 0.031 Uiso 1 1 d DR
C3 C 0.7436(4) 0.5364(3) 0.5173(2) 0.0253(6) Uani 1 1 d .
C4 C 0.7495(4) 0.4683(3) 0.5960(3) 0.0306(7) Uani 1 1 d .
H4 H 0.8116 0.5127 0.6762 0.037 Uiso 1 1 calc R
C5 C 0.6638(4) 0.3354(3) 0.5560(3) 0.0333(7) Uani 1 1 d .
H5 H 0.6670 0.2865 0.6082 0.040 Uiso 1 1 calc R
C6 C 0.5734(4) 0.2742(3) 0.4392(2) 0.0279(6) Uani 1 1 d .
H6 H 0.5149 0.1825 0.4125 0.033 Uiso 1 1 calc R
C7 C 0.8230(4) 0.6796(3) 0.5537(2) 0.0274(6) Uani 1 1 d .
H7 H 0.8472 0.7319 0.6335 0.033 Uiso 1 1 calc R
C8 C 0.9216(4) 0.8784(3) 0.5217(2) 0.0269(6) Uani 1 1 d .
H8 H 0.8998 0.9141 0.5994 0.032 Uiso 1 1 calc R
C9 C 0.8180(4) 0.9256(3) 0.4330(3) 0.0293(6) Uani 1 1 d .
H9A H 0.6919 0.8987 0.4295 0.035 Uiso 1 1 calc R
H9B H 0.8305 0.8835 0.3544 0.035 Uiso 1 1 calc R
C10 C 1.1169(4) 0.9244(3) 0.5338(3) 0.0298(6) Uani 1 1 d .
H10A H 1.1402 0.8822 0.4589 0.036 Uiso 1 1 calc R
H10B H 1.1823 0.8971 0.5948 0.036 Uiso 1 1 calc R
C11 C -0.1963(4) 0.2628(3) 0.1037(2) 0.0217(6) Uani 1 1 d .
H11 H -0.2129 0.3424 0.0949 0.026 Uiso 1 1 calc R
C12 C -0.0371(3) 0.2381(2) 0.0966(2) 0.0193(5) Uani 1 1 d .
C13 C -0.0121(4) 0.1231(3) 0.1123(2) 0.0219(6) Uani 1 1 d .
H13 H 0.0952 0.1031 0.1092 0.026 Uiso 1 1 calc R
C14 C -0.1457(4) 0.0384(3) 0.1325(2) 0.0231(6) Uani 1 1 d .
H14 H -0.1310 -0.0404 0.1443 0.028 Uiso 1 1 calc R
C15 C -0.3009(4) 0.0696(3) 0.1353(2) 0.0249(6) Uani 1 1 d .
H15 H -0.3931 0.0094 0.1470 0.030 Uiso 1 1 calc R
C16 C 0.0880(3) 0.3320(2) 0.0658(2) 0.0200(5) Uani 1 1 d .
H16 H 0.0443 0.3937 0.0375 0.024 Uiso 1 1 calc R
C17 C 0.3422(3) 0.4352(2) 0.0268(2) 0.0177(5) Uani 1 1 d .
H17 H 0.2577 0.4788 -0.0049 0.021 Uiso 1 1 calc R
C18 C 0.4948(4) 0.5407(2) 0.1224(2) 0.0198(5) Uani 1 1 d .
H18A H 0.5763 0.4985 0.1578 0.024 Uiso 1 1 calc R
H18B H 0.4498 0.5892 0.1846 0.024 Uiso 1 1 calc R
C19 C 0.5947(4) 0.6379(2) 0.0730(2) 0.0205(5) Uani 1 1 d .
H19A H 0.5165 0.6863 0.0443 0.025 Uiso 1 1 calc R
H19B H 0.6968 0.7029 0.1359 0.025 Uiso 1 1 calc R

loop_
_atom_site_aniso_label
_atom_site_aniso_U_11
_atom_site_aniso_U_22
_atom_site_aniso_U_33
_atom_site_aniso_U_23
_atom_site_aniso_U_13
_atom_site_aniso_U_12
Ag1 0.01653(11) 0.02259(10) 0.02593(11) 0.01025(7) 0.00514(7) 0.00531(7)
P1 0.0243(4) 0.0192(3) 0.0244(3) 0.0081(3) 0.0107(3) 0.0080(3)
F1 0.0716(15) 0.0474(11) 0.0617(13) 0.0192(10) 0.0400(12) 0.0413(11)
F2 0.0356(10) 0.0401(9) 0.0309(9) 0.0160(7) 0.0050(8) 0.0042(8)
O1 0.0240(11) 0.0292(10) 0.0478(13) 0.0227(9) 0.0094(10) 0.0050(9)
O2 0.0294(12) 0.0327(11) 0.0414(12) 0.0158(9) 0.0082(10) -0.0011(9)
O3 0.0377(13) 0.0280(11) 0.0382(12) 0.0128(9) 0.0029(10) 0.0031(9)
N1 0.0266(13) 0.0219(11) 0.0249(12) 0.0059(9) 0.0061(10) 0.0054(10)
N2 0.0318(14) 0.0216(11) 0.0287(13) 0.0049(10) 0.0099(11) 0.0060(10)
N3 0.0195(12) 0.0255(11) 0.0278(12) 0.0111(9) 0.0102(10) 0.0072(10)
N4 0.0137(12) 0.0176(10) 0.0187(10) 0.0051(8) 0.0046(9) 0.0026(8)
C2 0.0284(16) 0.0247(14) 0.0233(14) 0.0095(11) 0.0056(12) 0.0047(12)
C3 0.0258(16) 0.0234(13) 0.0234(14) 0.0058(11) 0.0046(12) 0.0056(12)
C4 0.0373(18) 0.0260(14) 0.0247(14) 0.0075(11) 0.0027(13) 0.0085(13)
C5 0.043(2) 0.0260(15) 0.0305(16) 0.0123(12) 0.0070(14) 0.0096(14)
C6 0.0320(17) 0.0208(13) 0.0292(15) 0.0079(11) 0.0062(13) 0.0072(12)
C7 0.0268(16) 0.0239(14) 0.0253(14) 0.0058(11) 0.0027(12) 0.0025(12)
C8 0.0307(17) 0.0187(12) 0.0281(14) 0.0037(11) 0.0107(13) 0.0043(11)
C9 0.0235(16) 0.0234(14) 0.0342(16) 0.0069(12) 0.0038(13) 0.0010(12)
C10 0.0313(17) 0.0239(14) 0.0334(16) 0.0095(12) 0.0086(13) 0.0069(12)
C11 0.0184(14) 0.0215(13) 0.0268(14) 0.0097(11) 0.0084(11) 0.0052(11)
C12 0.0196(14) 0.0183(12) 0.0176(12) 0.0035(10) 0.0050(11) 0.0044(10)
C13 0.0195(15) 0.0231(13) 0.0229(13) 0.0069(11) 0.0052(11) 0.0076(11)
C14 0.0205(15) 0.0209(13) 0.0295(14) 0.0103(11) 0.0069(12) 0.0069(11)
C15 0.0221(15) 0.0244(13) 0.0277(14) 0.0093(11) 0.0095(12) 0.0024(11)
C16 0.0192(15) 0.0194(12) 0.0217(13) 0.0075(10) 0.0063(11) 0.0051(11)
C17 0.0139(13) 0.0193(12) 0.0214(13) 0.0087(10) 0.0057(10) 0.0047(10)
C18 0.0212(14) 0.0213(12) 0.0166(12) 0.0046(10) 0.0073(11) 0.0059(11)
C19 0.0191(14) 0.0206(12) 0.0197(13) 0.0054(10) 0.0057(11) 0.0032(10)

loop_
_atom_type_symbol
_atom_type_description
_atom_type_scat_dispersion_real
_atom_type_scat_dispersion_imag
_atom_type_scat_source
C C 0.0181 0.0091 'International Tables Vol C Tables 4.2.6.8 and 6.1.1.4'
H H 0.0000 0.0000 'International Tables Vol C Tables 4.2.6.8 and 6.1.1.4'
Ag Ag 0.1306 4.2820 'International Tables Vol C Tables 4.2.6.8 and 6.1.1.4'
F F 0.0727 0.0534 'International Tables Vol C Tables 4.2.6.8 and 6.1.1.4'
N N 0.0311 0.0180 'International Tables Vol C Tables 4.2.6.8 and 6.1.1.4'
O O 0.0492 0.0322 'International Tables Vol C Tables 4.2.6.8 and 6.1.1.4'
P P 0.2955 0.4335 'International Tables Vol C Tables 4.2.6.8 and 6.1.1.4'

loop_
_exptl_crystal_face_index_h
_exptl_crystal_face_index_k
_exptl_crystal_face_index_l
_exptl_crystal_face_perp_dist
_exptl_oxdiff_crystal_face_indexfrac_h
_exptl_oxdiff_crystal_face_indexfrac_k
_exptl_oxdiff_crystal_face_indexfrac_l
_exptl_oxdiff_crystal_face_x
_exptl_oxdiff_crystal_face_y
_exptl_oxdiff_crystal_face_z
0 1 -1 0.0010 0.0000 1.0000 -1.0000 -0.1575 -0.0377 0.0349
0 1 1 0.0375 -0.0000 0.9999 1.0001 -0.0878 0.2161 -0.0239
0 0 -1 0.0231 0.0000 0.0000 -1.0001 -0.0348 -0.1269 0.0294
0 -1 -1 0.0285 0.0000 -0.9999 -1.0001 0.0878 -0.2161 0.0239
0 0 1 0.0371 -0.0000 -0.0000 1.0001 0.0348 0.1269 -0.0294
-2 1 0 0.0509 -2.0000 1.0000 -0.0000 -0.0052 0.0268 0.3878
2 -1 0 0.0769 2.0000 -1.0000 0.0000 0.0052 -0.0268 -0.3878
0 -1 1 0.0122 -0.0000 -1.0000 1.0000 0.1575 0.0377 -0.0349

loop_
_geom_angle_atom_site_label_1
_geom_angle_atom_site_label_2
_geom_angle_atom_site_label_3
_geom_angle
_geom_angle_site_symmetry_1
_geom_angle_site_symmetry_3
N1 Ag1 O1 89.49(7) . .
N3 Ag1 O1 88.64(7) 1_655 .
N3 Ag1 N1 91.99(8) 1_655 .
N4 Ag1 O1 124.66(7) . .
N4 Ag1 N1 118.32(8) . .
N4 Ag1 N3 132.22(7) . 1_655
F1 P1 F2 96.28(11) . .
O1 P1 F1 108.50(12) . .
O1 P1 F2 108.10(11) . .
O1 P1 O2 123.11(12) . .
O2 P1 F1 108.66(13) . .
O2 P1 F2 108.88(11) . .
P1 O1 Ag1 173.16(14) . .
H3A O3 H3B 109(3) . .
C2 N1 Ag1 117.62(18) . .
C2 N1 C6 116.9(2) . .
C6 N1 Ag1 125.36(18) . .
C7 N2 C8 117.7(2) . .
C11 N3 Ag1 122.24(17) . 1_455
C15 N3 Ag1 120.04(17) . 1_455
C15 N3 C11 117.1(2) . .
C16 N4 Ag1 130.50(17) . .
C16 N4 C17 115.9(2) . .
C17 N4 Ag1 113.35(15) . .
N1 C2 H2 117.9 . .
N1 C2 C3 124.2(2) . .
C3 C2 H2 117.9 . .
C2 C3 C7 119.6(2) . .
C4 C3 C2 117.8(3) . .
C4 C3 C7 122.4(3) . .
C3 C4 H4 120.5 . .
C5 C4 C3 119.0(3) . .
C5 C4 H4 120.5 . .
C4 C5 H5 120.5 . .
C4 C5 C6 119.1(3) . .
C6 C5 H5 120.5 . .
N1 C6 C5 123.1(3) . .
N1 C6 H6 118.4 . .
C5 C6 H6 118.4 . .
N2 C7 C3 121.3(3) . .
N2 C7 H7 119.3 . .
C3 C7 H7 119.3 . .
N2 C8 H8 109.4 . .
N2 C8 C9 108.1(2) . .
N2 C8 C10 110.0(2) . .
C9 C8 H8 109.4 . .
C10 C8 H8 109.4 . .
C10 C8 C9 110.7(2) . .
C8 C9 H9A 109.4 . .
C8 C9 H9B 109.4 . .
C8 C9 C10 111.2(2) . 2_776
H9A C9 H9B 108.0 . .
C10 C9 H9A 109.4 2_776 .
C10 C9 H9B 109.4 2_776 .
C8 C10 C9 111.1(2) . 2_776
C8 C10 H10A 109.4 . .
C8 C10 H10B 109.4 . .
C9 C10 H10A 109.4 2_776 .
C9 C10 H10B 109.4 2_776 .
H10A C10 H10B 108.0 . .
N3 C11 H11 118.1 . .
N3 C11 C12 123.8(2) . .
C12 C11 H11 118.1 . .
C11 C12 C16 117.4(2) . .
C13 C12 C11 117.8(2) . .
C13 C12 C16 124.8(2) . .
C12 C13 H13 120.5 . .
C14 C13 C12 119.0(3) . .
C14 C13 H13 120.5 . .
C13 C14 H14 120.4 . .
C13 C14 C15 119.1(2) . .
C15 C14 H14 120.4 . .
N3 C15 C14 123.2(2) . .
N3 C15 H15 118.4 . .
C14 C15 H15 118.4 . .
N4 C16 C12 126.7(2) . .
N4 C16 H16 116.7 . .
C12 C16 H16 116.7 . .
N4 C17 H17 108.5 . .
N4 C17 C18 111.2(2) . .
N4 C17 C19 109.1(2) . 2_665
C18 C17 H17 108.5 . .
C18 C17 C19 111.0(2) . 2_665
C19 C17 H17 108.5 2_665 .
C17 C18 H18A 109.4 . .
C17 C18 H18B 109.4 . .
C17 C18 C19 111.0(2) . .
H18A C18 H18B 108.0 . .
C19 C18 H18A 109.4 . .
C19 C18 H18B 109.4 . .
C17 C19 C18 110.5(2) 2_665 .
C17 C19 H19A 109.6 2_665 .
C17 C19 H19B 109.6 2_665 .
C18 C19 H19A 109.6 . .
C18 C19 H19B 109.6 . .
H19A C19 H19B 108.1 . .

loop_
_geom_bond_atom_site_label_1
_geom_bond_atom_site_label_2
_geom_bond_distance
_geom_bond_site_symmetry_2
Ag1 O1 2.5166(18) .
Ag1 N1 2.357(2) .
Ag1 N3 2.337(2) 1_655
Ag1 N4 2.259(2) .
P1 F1 1.5504(19) .
P1 F2 1.5593(18) .
P1 O1 1.4564(19) .
P1 O2 1.462(2) .
O3 H3A 0.885(18) .
O3 H3B 0.884(18) .
N1 C2 1.332(4) .
N1 C6 1.343(4) .
N2 C7 1.269(4) .
N2 C8 1.459(3) .
N3 Ag1 2.337(2) 1_455
N3 C11 1.343(3) .
N3 C15 1.339(4) .
N4 C16 1.271(3) .
N4 C17 1.482(3) .
C2 H2 0.9500 .
C2 C3 1.387(4) .
C3 C4 1.387(4) .
C3 C7 1.471(4) .
C4 H4 0.9500 .
C4 C5 1.377(4) .
C5 H5 0.9500 .
C5 C6 1.380(4) .
C6 H6 0.9500 .
C7 H7 0.9500 .
C8 H8 1.0000 .
C8 C9 1.526(4) .
C8 C10 1.518(4) .
C9 H9A 0.9900 .
C9 H9B 0.9900 .
C9 C10 1.532(4) 2_776
C10 C9 1.532(4) 2_776
C10 H10A 0.9900 .
C10 H10B 0.9900 .
C11 H11 0.9500 .
C11 C12 1.392(4) .
C12 C13 1.388(4) .
C12 C16 1.472(4) .
C13 H13 0.9500 .
C13 C14 1.381(4) .
C14 H14 0.9500 .
C14 C15 1.382(4) .
C15 H15 0.9500 .
C16 H16 0.9500 .
C17 H17 1.0000 .
C17 C18 1.521(4) .
C17 C19 1.522(3) 2_665
C18 H18A 0.9900 .
C18 H18B 0.9900 .
C18 C19 1.538(3) .
C19 C17 1.522(4) 2_665
C19 H19A 0.9900 .
C19 H19B 0.9900 .

loop_
_geom_hbond_atom_site_label_D
_geom_hbond_atom_site_label_H
_geom_hbond_atom_site_label_A
_geom_hbond_distance_DH
_geom_hbond_distance_HA
_geom_hbond_distance_DA
_geom_hbond_angle_DHA
_geom_hbond_site_symmetry_A
O3 H3A O2 0.885(18) 1.944(19) 2.825(3) 173(3) .
O3 H3B N2 0.884(18) 2.269(19) 3.139(3) 168(3) 1_445

loop_
_geom_torsion_atom_site_label_1
_geom_torsion_atom_site_label_2
_geom_torsion_atom_site_label_3
_geom_torsion_atom_site_label_4
_geom_torsion
_geom_torsion_site_symmetry_1
_geom_torsion_site_symmetry_4
Ag1 N1 C2 C3 -176.9(2) . .
Ag1 N1 C6 C5 176.9(2) . .
Ag1 N3 C11 C12 171.27(19) 1_455 .
Ag1 N3 C15 C14 -169.8(2) 1_455 .
Ag1 N4 C16 C12 -10.7(4) . .
Ag1 N4 C17 C18 -57.0(2) . .
Ag1 N4 C17 C19 65.8(2) . 2_665
N1 C2 C3 C4 -0.4(5) . .
N1 C2 C3 C7 -176.2(3) . .
N2 C8 C9 C10 -176.6(2) . 2_776
N2 C8 C10 C9 175.3(2) . 2_776
N3 C11 C12 C13 -1.5(4) . .
N3 C11 C12 C16 174.8(2) . .
N4 C17 C18 C19 178.4(2) . .
C2 N1 C6 C5 0.6(4) . .
C2 C3 C4 C5 0.9(4) . .
C2 C3 C7 N2 -24.1(4) . .
C3 C4 C5 C6 -0.6(5) . .
C4 C3 C7 N2 160.2(3) . .
C4 C5 C6 N1 -0.1(5) . .
C6 N1 C2 C3 -0.3(4) . .
C7 N2 C8 C9 -131.8(3) . .
C7 N2 C8 C10 107.3(3) . .
C7 C3 C4 C5 176.6(3) . .
C8 N2 C7 C3 173.8(3) . .
C9 C8 C10 C9 56.0(3) . 2_776
C10 C8 C9 C10 -56.1(3) . 2_776
C11 N3 C15 C14 1.2(4) . .
C11 C12 C13 C14 0.8(4) . .
C11 C12 C16 N4 167.9(3) . .
C12 C13 C14 C15 0.7(4) . .
C13 C12 C16 N4 -16.1(4) . .
C13 C14 C15 N3 -1.8(4) . .
C15 N3 C11 C12 0.5(4) . .
C16 N4 C17 C18 118.4(2) . .
C16 N4 C17 C19 -118.8(2) . 2_665
C16 C12 C13 C14 -175.2(2) . .
C17 N4 C16 C12 174.9(2) . .
C17 C18 C19 C17 -56.4(3) . 2_665
C19 C17 C18 C19 56.7(3) 2_665 .
